data_4061367
_journal_name_full Organometallics
_journal_paper_doi 10.1021/om034223k
_journal_year 2004
_chemical_formula_moiety 'C69 H58 N2 O2 P4 Ru2, 2(F6 P)'
_chemical_formula_sum 'C69 H58 F12 N2 O2 P6 Ru2'
_chemical_formula_weight 1563.13
_space_group_IT_number 14
_symmetry_cell_setting monoclinic
_symmetry_space_group_name_Hall '-P 2yn'
_symmetry_space_group_name_H-M 'P 1 21/n 1'
_cell_angle_alpha 90.00
_cell_angle_beta 95.55(4)
_cell_angle_gamma 90.00
_cell_formula_units_Z 4
_cell_length_a 12.731(4)
_cell_length_b 21.554(14)
_cell_length_c 25.55(4)
_cell_measurement_temperature 293(2)
_cell_volume 6978(11)
_diffrn_ambient_temperature 293(2)
_exptl_crystal_density_diffrn 1.488
_cod_depositor_comments
;
The following automatic conversions were performed:
'_symmetry_cell_setting' value 'Monoclinic' changed to 'monoclinic'
according to '/home/saulius/struct/CIF-dictionaries/cif_core.dic'
dictionary named 'cif_core.dic' version 2.4.1 from 2010-06-29.

Automatic conversion script
Id: cif_fix_enum 1527 2010-12-29 10:47:43Z saulius 
;
_cod_original_sg_symbol_H-M 'P 21/n'
_cod_database_code 4061367

loop_
_symmetry_equiv_pos_as_xyz
'x, y, z'
'-x+1/2, y+1/2, -z+1/2'
'-x, -y, -z'
'x-1/2, -y-1/2, z-1/2'

loop_
_atom_site_label
_atom_site_type_symbol
_atom_site_fract_x
_atom_site_fract_y
_atom_site_fract_z
_atom_site_U_iso_or_equiv
_atom_site_adp_type
_atom_site_occupancy
_atom_site_symmetry_multiplicity
_atom_site_calc_flag
_atom_site_refinement_flags
_atom_site_disorder_assembly
_atom_site_disorder_group
Ru1 Ru 0.1294(2) 0.80012(15) 0.54626(13) 0.0301(10) Uani 1 1 d . . .
Ru2 Ru 0.3156(2) 0.73244(15) 0.57979(14) 0.0334(11) Uani 1 1 d . . .
P1 P -0.0456(8) 0.8120(5) 0.5695(4) 0.028(3) Uani 1 1 d . . .
P2 P 0.2190(8) 0.8628(5) 0.6104(4) 0.030(3) Uani 1 1 d . . .
P3 P 0.3209(8) 0.7468(5) 0.6707(4) 0.035(3) Uani 1 1 d . . .
P4 P 0.3906(8) 0.6394(5) 0.5646(5) 0.040(3) Uani 1 1 d . . .
O1 O 0.088(2) 0.9129(13) 0.4781(12) 0.069(10) Uani 1 1 d . . .
O2 O 0.534(2) 0.7868(13) 0.5754(11) 0.072(10) Uani 1 1 d . . .
N1 N 0.247(2) 0.7562(14) 0.5054(12) 0.048(10) Uiso 1 1 d D . .
H1 H 0.2849 0.7792 0.4838 0.04(4) Uiso 1 1 calc R . .
N2 N 0.162(2) 0.7045(14) 0.5777(12) 0.043(9) Uiso 1 1 d D . .
H2 H 0.1345 0.6912 0.6073 0.04(4) Uiso 1 1 calc R . .
C1 C 0.101(3) 0.8688(18) 0.5047(14) 0.021(10) Uiso 1 1 d . . .
C2 C 0.448(3) 0.7641(16) 0.5786(13) 0.021(9) Uiso 1 1 d . . .
C3 C 0.255(3) 0.8259(15) 0.6726(14) 0.033(11) Uiso 1 1 d . . .
H31 H 0.1915 0.8213 0.6906 0.04(4) Uiso 1 1 calc R . .
H32 H 0.3020 0.8534 0.6937 0.04(4) Uiso 1 1 calc R . .
C11 C 0.160(3) 0.7226(17) 0.4839(15) 0.046(12) Uiso 1 1 d D . .
C12 C 0.109(3) 0.693(2) 0.5272(13) 0.055(13) Uiso 1 1 d D . .
C13 C 0.020(3) 0.6579(17) 0.5125(15) 0.039(11) Uiso 1 1 d . . .
H13 H -0.0155 0.6385 0.5380 0.04(4) Uiso 1 1 calc R . .
C14 C -0.014(3) 0.6514(15) 0.4600(13) 0.018(9) Uiso 1 1 d . . .
H14 H -0.0758 0.6289 0.4513 0.04(4) Uiso 1 1 calc R . .
C15 C 0.034(3) 0.6753(18) 0.4210(18) 0.055(13) Uiso 1 1 d . . .
H15 H 0.0099 0.6674 0.3862 0.04(4) Uiso 1 1 calc R . .
C16 C 0.121(3) 0.7112(19) 0.4329(17) 0.056(13) Uiso 1 1 d . . .
H16 H 0.1540 0.7288 0.4057 0.04(4) Uiso 1 1 calc R . .
C111 C -0.1393(19) 0.8175(12) 0.5107(9) 0.052(5) Uiso 1 1 d G . .
C112 C -0.1097(15) 0.7987(12) 0.4622(10) 0.052(5) Uiso 1 1 d G . .
H112 H -0.0401 0.7876 0.4588 0.063 Uiso 1 1 calc R . .
C113 C -0.184(2) 0.7966(12) 0.4186(8) 0.052(5) Uiso 1 1 d G . .
H113 H -0.1642 0.7841 0.3862 0.063 Uiso 1 1 calc R . .
C114 C -0.2881(18) 0.8133(12) 0.4236(9) 0.052(5) Uiso 1 1 d G . .
H114 H -0.3379 0.8119 0.3945 0.063 Uiso 1 1 calc R . .
C115 C -0.3177(15) 0.8320(11) 0.4721(11) 0.052(5) Uiso 1 1 d G . .
H115 H -0.3874 0.8432 0.4754 0.063 Uiso 1 1 calc R . .
C116 C -0.243(2) 0.8341(11) 0.5156(8) 0.052(5) Uiso 1 1 d G . .
H116 H -0.2632 0.8467 0.5481 0.063 Uiso 1 1 calc R . .
C121 C -0.091(2) 0.8715(12) 0.6092(11) 0.061(6) Uiso 1 1 d G . .
C122 C -0.128(2) 0.8625(10) 0.6580(11) 0.061(6) Uiso 1 1 d G . .
H122 H -0.1232 0.8236 0.6738 0.073 Uiso 1 1 calc R . .
C123 C -0.173(2) 0.9117(14) 0.6833(9) 0.061(6) Uiso 1 1 d G . .
H123 H -0.1977 0.9057 0.7159 0.073 Uiso 1 1 calc R . .
C124 C -0.180(2) 0.9698(11) 0.6597(11) 0.061(6) Uiso 1 1 d G . .
H124 H -0.2101 1.0027 0.6766 0.073 Uiso 1 1 calc R . .
C125 C -0.143(2) 0.9788(10) 0.6108(11) 0.061(6) Uiso 1 1 d G . .
H125 H -0.1480 1.0177 0.5951 0.073 Uiso 1 1 calc R . .
C126 C -0.098(2) 0.9296(14) 0.5856(8) 0.061(6) Uiso 1 1 d G . .
H126 H -0.0735 0.9356 0.5530 0.073 Uiso 1 1 calc R . .
C131 C -0.083(2) 0.7440(11) 0.6027(12) 0.069(6) Uiso 1 1 d G . .
C132 C -0.0304(19) 0.7249(13) 0.6501(12) 0.069(6) Uiso 1 1 d G . .
H132 H 0.0251 0.7484 0.6660 0.083 Uiso 1 1 calc R . .
C133 C -0.061(2) 0.6706(14) 0.6739(9) 0.069(6) Uiso 1 1 d G . .
H133 H -0.0256 0.6578 0.7057 0.083 Uiso 1 1 calc R . .
C134 C -0.144(2) 0.6354(11) 0.6503(12) 0.069(6) Uiso 1 1 d G . .
H134 H -0.1641 0.5991 0.6662 0.083 Uiso 1 1 calc R . .
C135 C -0.1964(19) 0.6546(13) 0.6028(12) 0.069(6) Uiso 1 1 d G . .
H135 H -0.2519 0.6310 0.5869 0.083 Uiso 1 1 calc R . .
C136 C -0.166(2) 0.7088(14) 0.5790(9) 0.069(6) Uiso 1 1 d G . .
H136 H -0.2012 0.7216 0.5472 0.083 Uiso 1 1 calc R . .
C211 C 0.157(2) 0.9352(10) 0.6288(11) 0.055(6) Uiso 1 1 d G . .
C212 C 0.118(2) 0.9415(11) 0.6773(10) 0.055(6) Uiso 1 1 d G . .
H212 H 0.1155 0.9074 0.6995 0.065 Uiso 1 1 calc R . .
C213 C 0.081(2) 0.9988(13) 0.6927(8) 0.055(6) Uiso 1 1 d G . .
H213 H 0.0544 1.0030 0.7252 0.065 Uiso 1 1 calc R . .
C214 C 0.084(2) 1.0498(10) 0.6596(11) 0.055(6) Uiso 1 1 d G . .
H214 H 0.0595 1.0881 0.6699 0.065 Uiso 1 1 calc R . .
C215 C 0.124(2) 1.0435(11) 0.6111(10) 0.055(6) Uiso 1 1 d G . .
H215 H 0.1257 1.0777 0.5889 0.065 Uiso 1 1 calc R . .
C216 C 0.160(2) 0.9863(13) 0.5957(8) 0.055(6) Uiso 1 1 d G . .
H216 H 0.1867 0.9821 0.5632 0.065 Uiso 1 1 calc R . .
C221 C 0.3441(16) 0.8962(11) 0.5919(10) 0.045(5) Uiso 1 1 d G . .
C222 C 0.4088(19) 0.9268(12) 0.6306(8) 0.045(5) Uiso 1 1 d G . .
H222 H 0.3916 0.9271 0.6651 0.054 Uiso 1 1 calc R . .
C223 C 0.4992(18) 0.9570(11) 0.6176(9) 0.045(5) Uiso 1 1 d G . .
H223 H 0.5425 0.9774 0.6435 0.054 Uiso 1 1 calc R . .
C224 C 0.5249(16) 0.9566(11) 0.5659(10) 0.045(5) Uiso 1 1 d G . .
H224 H 0.5854 0.9768 0.5572 0.054 Uiso 1 1 calc R . .
C225 C 0.460(2) 0.9260(11) 0.5272(7) 0.045(5) Uiso 1 1 d G . .
H225 H 0.4774 0.9257 0.4927 0.054 Uiso 1 1 calc R . .
C226 C 0.3698(18) 0.8958(11) 0.5402(9) 0.045(5) Uiso 1 1 d G . .
H226 H 0.3264 0.8754 0.5144 0.054 Uiso 1 1 calc R . .
C311 C 0.4441(19) 0.7564(15) 0.7135(11) 0.073(7) Uiso 1 1 d G . .
C312 C 0.468(2) 0.7170(12) 0.7561(12) 0.073(7) Uiso 1 1 d G . .
H312 H 0.4191 0.6873 0.7644 0.088 Uiso 1 1 calc R . .
C313 C 0.564(2) 0.7219(13) 0.7862(10) 0.073(7) Uiso 1 1 d G . .
H313 H 0.5802 0.6955 0.8147 0.088 Uiso 1 1 calc R . .
C314 C 0.6372(18) 0.7663(15) 0.7738(11) 0.073(7) Uiso 1 1 d G . .
H314 H 0.7018 0.7696 0.7940 0.088 Uiso 1 1 calc R . .
C315 C 0.613(2) 0.8057(12) 0.7313(12) 0.073(7) Uiso 1 1 d G . .
H315 H 0.6622 0.8354 0.7230 0.088 Uiso 1 1 calc R . .
C316 C 0.517(2) 0.8008(13) 0.7011(10) 0.073(7) Uiso 1 1 d G . .
H316 H 0.5011 0.8272 0.6726 0.088 Uiso 1 1 calc R . .
C321 C 0.2472(19) 0.6970(12) 0.7095(9) 0.054(6) Uiso 1 1 d G . .
C322 C 0.2496(19) 0.6332(13) 0.7023(9) 0.054(6) Uiso 1 1 d G . .
H322 H 0.2859 0.6164 0.6757 0.065 Uiso 1 1 calc R . .
C323 C 0.198(2) 0.5943(9) 0.7348(11) 0.054(6) Uiso 1 1 d G . .
H323 H 0.1994 0.5516 0.7300 0.065 Uiso 1 1 calc R . .
C324 C 0.144(2) 0.6193(12) 0.7745(10) 0.054(6) Uiso 1 1 d G . .
H324 H 0.1090 0.5933 0.7963 0.065 Uiso 1 1 calc R . .
C325 C 0.1412(19) 0.6832(12) 0.7817(9) 0.054(6) Uiso 1 1 d G . .
H325 H 0.1050 0.7000 0.8083 0.065 Uiso 1 1 calc R . .
C326 C 0.193(2) 0.7221(9) 0.7492(11) 0.054(6) Uiso 1 1 d G . .
H326 H 0.1914 0.7648 0.7540 0.065 Uiso 1 1 calc R . .
C411 C 0.2917(18) 0.5868(11) 0.5358(11) 0.055(6) Uiso 1 1 d G . .
C412 C 0.2828(19) 0.5740(12) 0.4822(10) 0.055(6) Uiso 1 1 d G . .
H412 H 0.3281 0.5929 0.4606 0.065 Uiso 1 1 calc R . .
C413 C 0.206(2) 0.5329(13) 0.4609(8) 0.055(6) Uiso 1 1 d G . .
H413 H 0.2000 0.5243 0.4251 0.065 Uiso 1 1 calc R . .
C414 C 0.1383(18) 0.5046(11) 0.4932(11) 0.055(6) Uiso 1 1 d G . .
H414 H 0.0870 0.4771 0.4789 0.065 Uiso 1 1 calc R . .
C415 C 0.1473(19) 0.5175(12) 0.5468(10) 0.055(6) Uiso 1 1 d G . .
H415 H 0.1020 0.4985 0.5684 0.065 Uiso 1 1 calc R . .
C416 C 0.224(2) 0.5586(13) 0.5681(8) 0.055(6) Uiso 1 1 d G . .
H416 H 0.2300 0.5671 0.6039 0.065 Uiso 1 1 calc R . .
C421 C 0.484(2) 0.6416(15) 0.5169(10) 0.067(6) Uiso 1 1 d G . .
C422 C 0.4721(19) 0.6878(12) 0.4788(12) 0.067(6) Uiso 1 1 d G . .
H422 H 0.4222 0.7189 0.4812 0.080 Uiso 1 1 calc R . .
C423 C 0.535(2) 0.6875(11) 0.4373(10) 0.067(6) Uiso 1 1 d G . .
H423 H 0.5273 0.7184 0.4119 0.080 Uiso 1 1 calc R . .
C424 C 0.610(2) 0.6410(14) 0.4339(10) 0.067(6) Uiso 1 1 d G . .
H424 H 0.6518 0.6407 0.4061 0.080 Uiso 1 1 calc R . .
C425 C 0.621(2) 0.5947(11) 0.4719(12) 0.067(6) Uiso 1 1 d G . .
H425 H 0.6712 0.5636 0.4696 0.080 Uiso 1 1 calc R . .
C426 C 0.558(2) 0.5950(12) 0.5134(10) 0.067(6) Uiso 1 1 d G . .
H426 H 0.5661 0.5641 0.5389 0.080 Uiso 1 1 calc R . .
C431 C 0.463(2) 0.5956(15) 0.6160(10) 0.072(7) Uiso 1 1 d G . .
C432 C 0.532(2) 0.6307(10) 0.6494(12) 0.072(7) Uiso 1 1 d G . .
H432 H 0.5348 0.6734 0.6452 0.087 Uiso 1 1 calc R . .
C433 C 0.596(2) 0.6018(14) 0.6891(10) 0.072(7) Uiso 1 1 d G . .
H433 H 0.6427 0.6253 0.7115 0.087 Uiso 1 1 calc R . .
C434 C 0.592(2) 0.5378(14) 0.6955(9) 0.072(7) Uiso 1 1 d G . .
H434 H 0.6350 0.5185 0.7220 0.087 Uiso 1 1 calc R . .
C435 C 0.523(2) 0.5027(10) 0.6621(12) 0.072(7) Uiso 1 1 d G . .
H435 H 0.5194 0.4599 0.6663 0.087 Uiso 1 1 calc R . .
C436 C 0.458(2) 0.5316(14) 0.6223(11) 0.072(7) Uiso 1 1 d G . .
H436 H 0.4116 0.5081 0.6000 0.087 Uiso 1 1 calc R . .
P5 P 0.6806(11) 0.0901(8) 0.1841(5) 0.070(5) Uani 1 1 d . . .
P6 P 0.6490(11) 0.1498(6) 0.6248(6) 0.056(4) Uani 1 1 d . . .
F1 F 0.781(2) 0.1290(14) 0.2082(10) 0.091(10) Uani 1 1 d . . .
F2 F 0.669(2) 0.0633(15) 0.2405(9) 0.096(10) Uani 1 1 d . . .
F3 F 0.693(2) 0.1171(13) 0.1293(11) 0.093(9) Uiso 1 1 d . . .
F4 F 0.761(3) 0.0409(17) 0.1714(12) 0.131(13) Uani 1 1 d . . .
F5 F 0.583(2) 0.054(2) 0.1605(13) 0.158(17) Uani 1 1 d . . .
F6 F 0.608(3) 0.1476(15) 0.1977(11) 0.124(12) Uani 1 1 d . . .
F7 F 0.706(3) 0.1294(19) 0.6759(13) 0.170(17) Uani 1 1 d . . .
F8 F 0.759(3) 0.1569(19) 0.6032(19) 0.181(18) Uani 1 1 d . . .
F9 F 0.648(2) 0.0861(13) 0.6022(13) 0.113(12) Uani 1 1 d . . .
F10 F 0.539(3) 0.150(2) 0.6341(15) 0.19(2) Uani 1 1 d . . .
F11 F 0.605(2) 0.1784(12) 0.5662(10) 0.095(10) Uani 1 1 d . . .
F12 F 0.659(4) 0.2154(16) 0.6428(16) 0.19(2) Uani 1 1 d . . .

loop_
_atom_site_aniso_label
_atom_site_aniso_U_11
_atom_site_aniso_U_22
_atom_site_aniso_U_33
_atom_site_aniso_U_23
_atom_site_aniso_U_13
_atom_site_aniso_U_12
Ru1 0.024(2) 0.028(2) 0.038(2) 0.001(2) 0.0001(17) 0.0001(19)
Ru2 0.019(2) 0.037(2) 0.044(2) 0.000(2) 0.0031(17) -0.0026(19)
P1 0.028(7) 0.027(7) 0.028(7) -0.004(6) -0.004(5) -0.006(5)
P2 0.030(7) 0.018(7) 0.042(8) -0.010(6) -0.001(6) -0.001(5)
P3 0.032(6) 0.029(8) 0.046(8) 0.009(6) 0.006(6) -0.004(6)
P4 0.027(7) 0.033(7) 0.061(9) -0.002(7) 0.016(6) -0.006(6)
O1 0.06(2) 0.04(2) 0.11(3) 0.04(2) 0.02(2) 0.016(17)
O2 0.046(19) 0.08(3) 0.10(2) 0.03(2) 0.034(18) -0.034(18)
P5 0.056(10) 0.130(14) 0.024(9) 0.002(9) 0.002(8) 0.020(11)
P6 0.047(10) 0.038(10) 0.079(12) -0.002(9) -0.009(9) -0.003(7)
F1 0.063(19) 0.15(3) 0.055(19) 0.010(18) -0.024(15) -0.05(2)
F2 0.10(2) 0.17(3) 0.025(16) 0.002(18) 0.015(16) 0.00(2)
F4 0.10(3) 0.19(4) 0.11(3) -0.01(3) 0.02(2) 0.04(3)
F5 0.05(2) 0.32(5) 0.10(3) -0.01(3) -0.03(2) 0.00(3)
F6 0.15(3) 0.13(3) 0.09(2) -0.01(2) 0.01(2) 0.07(3)
F7 0.21(4) 0.20(4) 0.08(3) 0.00(3) -0.08(3) 0.03(3)
F8 0.12(3) 0.16(4) 0.27(6) 0.00(4) 0.02(4) 0.01(3)
F9 0.10(3) 0.06(2) 0.16(3) 0.00(2) -0.06(2) -0.034(18)
F10 0.08(3) 0.34(6) 0.16(4) 0.08(4) 0.07(3) 0.07(3)
F11 0.11(2) 0.10(2) 0.07(2) 0.031(18) 0.026(19) 0.017(19)
F12 0.27(5) 0.08(3) 0.20(4) -0.05(3) -0.14(4) 0.03(3)

loop_
_geom_bond_atom_site_label_1
_geom_bond_atom_site_label_2
_geom_bond_distance
_geom_bond_site_symmetry_2
_geom_bond_publ_flag
Ru1 C1 1.84(4) . ?
Ru1 N1 2.13(3) . ?
Ru1 N2 2.24(3) . ?
Ru1 P2 2.334(11) . ?
Ru1 C12 2.36(4) . ?
Ru1 C11 2.37(4) . ?
Ru1 P1 2.375(10) . ?
Ru1 Ru2 2.844(5) . ?
Ru2 C2 1.82(4) . ?
Ru2 N2 2.04(3) . ?
Ru2 N1 2.08(3) . ?
Ru2 P4 2.271(11) . ?
Ru2 P3 2.339(12) . ?
P1 C121 1.77(2) . ?
P1 C131 1.78(2) . ?
P1 C111 1.83(2) . ?
P2 C3 1.80(3) . ?
P2 C211 1.83(2) . ?
P2 C221 1.85(2) . ?
P3 C321 1.79(2) . ?
P3 C311 1.84(2) . ?
P3 C3 1.90(3) . ?
P4 C421 1.78(2) . ?
P4 C431 1.80(2) . ?
P4 C411 1.80(2) . ?
O1 C1 1.17(4) . ?
O2 C2 1.21(4) . ?
N1 C11 1.39(5) . ?
N1 H1 0.9100 . ?
N2 C12 1.42(5) . ?
N2 H2 0.9100 . ?
C3 H31 0.9700 . ?
C3 H32 0.9700 . ?
C11 C16 1.37(5) . ?
C11 C12 1.48(5) . ?
C12 C13 1.38(5) . ?
C13 C14 1.38(4) . ?
C13 H13 0.9300 . ?
C14 C15 1.33(5) . ?
C14 H14 0.9300 . ?
C15 C16 1.35(5) . ?
C15 H15 0.9300 . ?
C16 H16 0.9300 . ?
C111 C112 1.3900 . ?
C111 C116 1.3900 . ?
C112 C113 1.3900 . ?
C112 H112 0.9300 . ?
C113 C114 1.3900 . ?
C113 H113 0.9300 . ?
C114 C115 1.3900 . ?
C114 H114 0.9300 . ?
C115 C116 1.3900 . ?
C115 H115 0.9300 . ?
C116 H116 0.9300 . ?
C121 C122 1.3900 . ?
C121 C126 1.3900 . ?
C122 C123 1.3900 . ?
C122 H122 0.9300 . ?
C123 C124 1.3900 . ?
C123 H123 0.9300 . ?
C124 C125 1.3900 . ?
C124 H124 0.9300 . ?
C125 C126 1.3900 . ?
C125 H125 0.9300 . ?
C126 H126 0.9300 . ?
C131 C132 1.3900 . ?
C131 C136 1.3900 . ?
C132 C133 1.3900 . ?
C132 H132 0.9300 . ?
C133 C134 1.3900 . ?
C133 H133 0.9300 . ?
C134 C135 1.3900 . ?
C134 H134 0.9300 . ?
C135 C136 1.3900 . ?
C135 H135 0.9300 . ?
C136 H136 0.9300 . ?
C211 C212 1.3900 . ?
C211 C216 1.3900 . ?
C212 C213 1.3900 . ?
C212 H212 0.9300 . ?
C213 C214 1.3900 . ?
C213 H213 0.9300 . ?
C214 C215 1.3900 . ?
C214 H214 0.9300 . ?
C215 C216 1.3900 . ?
C215 H215 0.9300 . ?
C216 H216 0.9300 . ?
C221 C222 1.3900 . ?
C221 C226 1.3900 . ?
C222 C223 1.3900 . ?
C222 H222 0.9300 . ?
C223 C224 1.3900 . ?
C223 H223 0.9300 . ?
C224 C225 1.3900 . ?
C224 H224 0.9300 . ?
C225 C226 1.3900 . ?
C225 H225 0.9300 . ?
C226 H226 0.9300 . ?
C311 C312 1.3900 . ?
C311 C316 1.3900 . ?
C312 C313 1.3900 . ?
C312 H312 0.9300 . ?
C313 C314 1.3900 . ?
C313 H313 0.9300 . ?
C314 C315 1.3900 . ?
C314 H314 0.9300 . ?
C315 C316 1.3900 . ?
C315 H315 0.9300 . ?
C316 H316 0.9300 . ?
C321 C322 1.3900 . ?
C321 C326 1.3900 . ?
C322 C323 1.3900 . ?
C322 H322 0.9300 . ?
C323 C324 1.3900 . ?
C323 H323 0.9300 . ?
C324 C325 1.3900 . ?
C324 H324 0.9300 . ?
C325 C326 1.3900 . ?
C325 H325 0.9300 . ?
C326 H326 0.9300 . ?
C411 C412 1.3900 . ?
C411 C416 1.3900 . ?
C412 C413 1.3900 . ?
C412 H412 0.9300 . ?
C413 C414 1.3900 . ?
C413 H413 0.9300 . ?
C414 C415 1.3900 . ?
C414 H414 0.9300 . ?
C415 C416 1.3900 . ?
C415 H415 0.9300 . ?
C416 H416 0.9300 . ?
C421 C422 1.3900 . ?
C421 C426 1.3900 . ?
C422 C423 1.3900 . ?
C422 H422 0.9300 . ?
C423 C424 1.3900 . ?
C423 H423 0.9300 . ?
C424 C425 1.3900 . ?
C424 H424 0.9300 . ?
C425 C426 1.3900 . ?
C425 H425 0.9300 . ?
C426 H426 0.9300 . ?
C431 C432 1.3900 . ?
C431 C436 1.3900 . ?
C432 C433 1.3900 . ?
C432 H432 0.9300 . ?
C433 C434 1.3900 . ?
C433 H433 0.9300 . ?
C434 C435 1.3900 . ?
C434 H434 0.9300 . ?
C435 C436 1.3900 . ?
C435 H435 0.9300 . ?
C436 H436 0.9300 . ?
P5 F4 1.53(3) . ?
P5 F5 1.53(3) . ?
P5 F3 1.54(3) . ?
P5 F2 1.57(3) . ?
P5 F1 1.60(3) . ?
P5 F6 1.61(3) . ?
P6 F10 1.44(3) . ?
P6 F12 1.49(3) . ?
P6 F9 1.49(3) . ?
P6 F7 1.49(3) . ?
P6 F8 1.56(4) . ?
P6 F11 1.67(3) . ?
